data_4118677
loop_
_publ_author_name
'Martin Haehnel'
'Martin Ruhmann'
'Oliver Theilmann'
'Subhendu Roy'
'Torsten Beweries'
'Perdita Arndt'
'Anke Spannenberg'
'Alexander Villinger'
'Eluvathingal D. Jemmis'
'Axel Schulz'
'Uwe Rosenthal'

_publ_section_title
;
 Reactions of Titanocene Bis(trimethylsilyl)acetylene Complexes with
 Carbodiimides: An Experimental and Theoretical Study of Complexation
 versus C-N Bond Activation
;
_journal_name_full 'Journal of the American Chemical Society'
_journal_page_first 15979
_journal_page_last 15991
_journal_paper_doi 10.1021/ja3070649
_journal_volume 134
_journal_year 2012
_chemical_formula_moiety 'C23 H46 N3 Si4 Ti'
_chemical_formula_sum 'C23 H46 N3 Si4 Ti'
_chemical_formula_weight 524.89
_chemical_name_systematic
;
 ?
;
_space_group_IT_number 7
_symmetry_cell_setting monoclinic
_symmetry_Int_Tables_number 7
_symmetry_space_group_name_Hall 'P -2yac'
_symmetry_space_group_name_H-M 'P 1 n 1'
_atom_sites_solution_hydrogens geom
_atom_sites_solution_primary direct
_atom_sites_solution_secondary difmap
_audit_author_name 'Villinger, A.'
_audit_creation_method SHELXL-97
_cell_angle_alpha 90.00
_cell_angle_beta 111.099(15)
_cell_angle_gamma 90.00
_cell_formula_units_Z 2
_cell_length_a 9.176(7)
_cell_length_b 15.954(12)
_cell_length_c 10.588(8)
_cell_measurement_reflns_used 9877
_cell_measurement_temperature 173(2)
_cell_measurement_theta_max 69.611
_cell_measurement_theta_min 7.199
_cell_volume 1446.1(19)
_computing_cell_refinement 'Bruker Apex V7.51A'
_computing_data_collection 'Bruker Apex V7.51A'
_computing_data_reduction 'Bruker SAINT'
_computing_molecular_graphics 'ORTEP-3v2.01 (Farrugia, 1997)'
_computing_publication_material SHELXL-97
_computing_structure_refinement 'SHELXL-97 (Sheldrick, 1997)'
_computing_structure_solution 'SHELXS-97 (Sheldrick, 1997)'
_diffrn_ambient_temperature 173(2)
_diffrn_measured_fraction_theta_full 0.993
_diffrn_measured_fraction_theta_max 0.993
_diffrn_measurement_device_type 'Bruker Kappa-Apex-II-CCD-diffractometer'
_diffrn_measurement_method 'phi and omega scans'
_diffrn_radiation_monochromator graphite
_diffrn_radiation_source 'sealed tube'
_diffrn_radiation_type MoK\a
_diffrn_radiation_wavelength 0.71073
_diffrn_reflns_av_R_equivalents 0.0267
_diffrn_reflns_av_sigmaI/netI 0.0394
_diffrn_reflns_limit_h_max 14
_diffrn_reflns_limit_h_min -14
_diffrn_reflns_limit_k_max 21
_diffrn_reflns_limit_k_min -25
_diffrn_reflns_limit_l_max 17
_diffrn_reflns_limit_l_min -16
_diffrn_reflns_number 24442
_diffrn_reflns_theta_full 34.99
_diffrn_reflns_theta_max 34.99
_diffrn_reflns_theta_min 4.47
_exptl_absorpt_coefficient_mu 0.477
_exptl_absorpt_correction_T_max 0.9362
_exptl_absorpt_correction_T_min 0.7562
_exptl_absorpt_correction_type multi-scan
_exptl_absorpt_process_details '(SADABS; Sheldrick, 2004)'
_exptl_crystal_colour blue
_exptl_crystal_density_diffrn 1.205
_exptl_crystal_description block
_exptl_crystal_F_000 566
_exptl_crystal_size_max 0.62
_exptl_crystal_size_mid 0.41
_exptl_crystal_size_min 0.14
_refine_diff_density_max 0.382
_refine_diff_density_min -0.255
_refine_diff_density_rms 0.053
_refine_ls_abs_structure_details 'Flack H D (1983), Acta Cryst. A39, 876-881'
_refine_ls_abs_structure_Flack -0.004(9)
_refine_ls_extinction_method none
_refine_ls_goodness_of_fit_ref 1.012
_refine_ls_hydrogen_treatment constr
_refine_ls_matrix_type full
_refine_ls_number_parameters 292
_refine_ls_number_reflns 11851
_refine_ls_number_restraints 2
_refine_ls_restrained_S_all 1.012
_refine_ls_R_factor_all 0.0344
_refine_ls_R_factor_gt 0.0287
_refine_ls_shift/su_max 0.002
_refine_ls_shift/su_mean 0.000
_refine_ls_structure_factor_coef Fsqd
_refine_ls_weighting_details 'calc w=1/[\s^2^(Fo^2^)+(0.0357P)^2^+0.0000P] where P=(Fo^2^+2Fc^2^)/3'
_refine_ls_weighting_scheme calc
_refine_ls_wR_factor_gt 0.0655
_refine_ls_wR_factor_ref 0.0678
_reflns_number_gt 10820
_reflns_number_total 11851
_reflns_threshold_expression >2\s(I)
_cod_data_source_file ja3070649_si_002.cif
_cod_data_source_block av_ot15
_cod_original_cell_volume 1446.2(18)
_cod_original_sg_symbol_H-M 'P n'
_cod_database_code 4118677

loop_
_symmetry_equiv_pos_as_xyz
'x, y, z'
'x+1/2, -y, z+1/2'

loop_
_atom_site_label
_atom_site_type_symbol
_atom_site_fract_x
_atom_site_fract_y
_atom_site_fract_z
_atom_site_U_iso_or_equiv
_atom_site_adp_type
_atom_site_occupancy
_atom_site_symmetry_multiplicity
_atom_site_calc_flag
_atom_site_refinement_flags
Ti1 Ti 0.278270(19) 0.825026(11) 0.245539(17) 0.01910(4) Uani 1 1 d .
Si1 Si 0.18308(3) 0.858778(19) 0.54055(3) 0.02270(6) Uani 1 1 d .
Si2 Si 0.54647(3) 0.653025(19) 0.33422(3) 0.02347(6) Uani 1 1 d .
Si3 Si 0.60990(3) 0.742818(19) 0.73183(3) 0.02304(6) Uani 1 1 d .
Si4 Si 0.35468(4) 0.606918(19) 0.62358(3) 0.02556(6) Uani 1 1 d .
N1 N 0.27895(9) 0.80486(5) 0.45088(8) 0.01749(14) Uani 1 1 d .
N2 N 0.42998(10) 0.72743(5) 0.37172(8) 0.01807(15) Uani 1 1 d .
N3 N 0.44553(10) 0.70043(5) 0.60337(9) 0.01869(14) Uani 1 1 d .
C1 C 0.38441(10) 0.74418(6) 0.47492(9) 0.01573(15) Uani 1 1 d .
C2 C -0.01509(17) 0.88990(11) 0.42320(15) 0.0436(4) Uani 1 1 d .
H2A H -0.0795 0.8397 0.3917 0.065 Uiso 1 1 calc R
H2B H -0.0062 0.9198 0.3454 0.065 Uiso 1 1 calc R
H2C H -0.0639 0.9266 0.4708 0.065 Uiso 1 1 calc R
C3 C 0.28481(19) 0.95942(9) 0.61256(16) 0.0401(3) Uani 1 1 d .
H3A H 0.2680 1.0002 0.5394 0.060 Uiso 1 1 calc R
H3B H 0.3970 0.9490 0.6572 0.060 Uiso 1 1 calc R
H3C H 0.2426 0.9817 0.6786 0.060 Uiso 1 1 calc R
C4 C 0.14836(18) 0.80015(10) 0.67942(15) 0.0385(3) Uani 1 1 d .
H4A H 0.2488 0.7858 0.7495 0.058 Uiso 1 1 calc R
H4B H 0.0902 0.7487 0.6429 0.058 Uiso 1 1 calc R
H4C H 0.0878 0.8351 0.7188 0.058 Uiso 1 1 calc R
C5 C 0.6163(2) 0.69840(11) 0.20275(18) 0.0471(4) Uani 1 1 d .
H5A H 0.6863 0.7457 0.2416 0.071 Uiso 1 1 calc R
H5B H 0.5264 0.7179 0.1255 0.071 Uiso 1 1 calc R
H5C H 0.6726 0.6554 0.1725 0.071 Uiso 1 1 calc R
C6 C 0.43315(17) 0.55682(8) 0.25498(16) 0.0395(3) Uani 1 1 d .
H6A H 0.3674 0.5689 0.1609 0.059 Uiso 1 1 calc R
H6B H 0.3671 0.5399 0.3055 0.059 Uiso 1 1 calc R
H6C H 0.5057 0.5113 0.2571 0.059 Uiso 1 1 calc R
C7 C 0.72481(16) 0.61893(9) 0.47702(16) 0.0399(3) Uani 1 1 d .
H7A H 0.6956 0.6005 0.5530 0.060 Uiso 1 1 calc R
H7B H 0.7982 0.6659 0.5059 0.060 Uiso 1 1 calc R
H7C H 0.7744 0.5724 0.4472 0.060 Uiso 1 1 calc R
C8 C 0.71541(15) 0.81378(8) 0.65394(14) 0.0326(2) Uani 1 1 d .
H8A H 0.6484 0.8615 0.6117 0.049 Uiso 1 1 calc R
H8B H 0.7421 0.7830 0.5851 0.049 Uiso 1 1 calc R
H8C H 0.8113 0.8341 0.7241 0.049 Uiso 1 1 calc R
C9 C 0.56176(18) 0.80668(10) 0.86057(13) 0.0385(3) Uani 1 1 d .
H9A H 0.5008 0.7726 0.9006 0.058 Uiso 1 1 calc R
H9B H 0.5007 0.8559 0.8165 0.058 Uiso 1 1 calc R
H9C H 0.6587 0.8249 0.9317 0.058 Uiso 1 1 calc R
C10 C 0.74257(18) 0.65800(9) 0.83170(15) 0.0414(3) Uani 1 1 d .
H10A H 0.7842 0.6265 0.7727 0.062 Uiso 1 1 calc R
H10B H 0.6839 0.6200 0.8686 0.062 Uiso 1 1 calc R
H10C H 0.8291 0.6830 0.9062 0.062 Uiso 1 1 calc R
C11 C 0.3350(2) 0.60235(10) 0.79388(15) 0.0443(3) Uani 1 1 d .
H11A H 0.2604 0.6451 0.7987 0.066 Uiso 1 1 calc R
H11B H 0.4369 0.6128 0.8647 0.066 Uiso 1 1 calc R
H11C H 0.2974 0.5468 0.8071 0.066 Uiso 1 1 calc R
C12 C 0.46506(19) 0.51001(8) 0.61566(15) 0.0403(3) Uani 1 1 d .
H12A H 0.5680 0.5113 0.6882 0.060 Uiso 1 1 calc R
H12B H 0.4780 0.5072 0.5278 0.060 Uiso 1 1 calc R
H12C H 0.4072 0.4607 0.6268 0.060 Uiso 1 1 calc R
C13 C 0.15827(15) 0.59939(9) 0.48708(14) 0.0356(3) Uani 1 1 d .
H13A H 0.1698 0.5998 0.3986 0.053 Uiso 1 1 calc R
H13B H 0.0942 0.6473 0.4933 0.053 Uiso 1 1 calc R
H13C H 0.1075 0.5472 0.4976 0.053 Uiso 1 1 calc R
C14 C 0.52553(15) 0.89652(8) 0.29562(15) 0.0350(3) Uani 1 1 d .
H14 H 0.6312 0.8705 0.3375 0.042 Uiso 1 1 calc R
C15 C 0.44322(16) 0.93859(7) 0.36583(14) 0.0325(2) Uani 1 1 d .
H15 H 0.4811 0.9478 0.4659 0.039 Uiso 1 1 calc R
C16 C 0.30700(18) 0.97364(7) 0.27026(15) 0.0362(3) Uani 1 1 d .
H16 H 0.2332 1.0128 0.2906 0.043 Uiso 1 1 calc R
C17 C 0.30779(19) 0.95435(9) 0.14045(15) 0.0395(3) Uani 1 1 d .
H17 H 0.2330 0.9768 0.0529 0.047 Uiso 1 1 calc R
C18 C 0.44148(19) 0.90527(9) 0.15581(16) 0.0396(3) Uani 1 1 d .
H18 H 0.4776 0.8873 0.0814 0.048 Uiso 1 1 calc R
C19 C 0.00603(16) 0.82770(9) 0.10899(16) 0.0419(3) Uani 1 1 d .
H19 H -0.0689 0.8737 0.1068 0.050 Uiso 1 1 calc R
C20 C 0.02953(14) 0.75423(9) 0.18663(13) 0.0324(2) Uani 1 1 d .
H20 H -0.0241 0.7397 0.2509 0.039 Uiso 1 1 calc R
C21 C 0.12781(14) 0.70133(8) 0.14865(13) 0.0322(2) Uani 1 1 d .
H21 H 0.1560 0.6425 0.1807 0.039 Uiso 1 1 calc R
C22 C 0.16589(18) 0.74184(10) 0.04569(14) 0.0411(3) Uani 1 1 d .
H22 H 0.2237 0.7162 -0.0087 0.049 Uiso 1 1 calc R
C23 C 0.0881(2) 0.81885(10) 0.01989(14) 0.0469(4) Uani 1 1 d .
H23 H 0.0819 0.8579 -0.0557 0.056 Uiso 1 1 calc R

loop_
_atom_site_aniso_label
_atom_site_aniso_U_11
_atom_site_aniso_U_22
_atom_site_aniso_U_33
_atom_site_aniso_U_23
_atom_site_aniso_U_13
_atom_site_aniso_U_12
Ti1 0.01974(7) 0.01850(7) 0.01809(7) 0.00189(6) 0.00565(6) 0.00048(6)
Si1 0.01960(12) 0.02532(13) 0.02298(13) -0.00502(10) 0.00742(10) 0.00442(10)
Si2 0.01974(12) 0.02307(13) 0.02884(14) -0.00577(11) 0.01024(11) 0.00267(10)
Si3 0.02064(12) 0.02258(13) 0.02004(13) -0.00134(10) 0.00023(10) 0.00046(10)
Si4 0.02643(14) 0.02104(13) 0.02667(14) 0.00488(11) 0.00648(11) -0.00406(11)
N1 0.0160(3) 0.0173(3) 0.0187(3) -0.0009(3) 0.0058(3) 0.0015(3)
N2 0.0172(3) 0.0173(3) 0.0201(4) -0.0006(3) 0.0072(3) 0.0012(3)
N3 0.0175(3) 0.0177(3) 0.0188(4) 0.0012(3) 0.0040(3) -0.0009(3)
C1 0.0127(3) 0.0148(3) 0.0183(4) -0.0010(3) 0.0039(3) -0.0026(3)
C2 0.0300(6) 0.0581(9) 0.0376(7) -0.0085(6) 0.0060(5) 0.0220(6)
C3 0.0456(8) 0.0312(6) 0.0447(7) -0.0151(5) 0.0175(6) -0.0008(5)
C4 0.0351(6) 0.0517(8) 0.0365(6) 0.0004(6) 0.0221(5) 0.0035(6)
C5 0.0515(9) 0.0525(8) 0.0541(9) -0.0007(7) 0.0395(8) 0.0059(7)
C6 0.0336(6) 0.0303(6) 0.0515(8) -0.0183(6) 0.0115(6) 0.0014(5)
C7 0.0249(5) 0.0408(7) 0.0472(7) -0.0102(6) 0.0047(5) 0.0135(5)
C8 0.0256(5) 0.0307(5) 0.0370(6) -0.0050(5) 0.0058(5) -0.0089(4)
C9 0.0391(7) 0.0464(7) 0.0234(5) -0.0093(5) 0.0033(5) 0.0023(6)
C10 0.0366(7) 0.0346(6) 0.0353(7) 0.0024(5) -0.0086(5) 0.0054(5)
C11 0.0542(9) 0.0458(8) 0.0355(7) 0.0136(6) 0.0192(6) -0.0066(7)
C12 0.0462(8) 0.0199(5) 0.0470(8) 0.0058(5) 0.0074(6) 0.0013(5)
C13 0.0259(5) 0.0352(6) 0.0408(7) 0.0016(5) 0.0060(5) -0.0104(5)
C14 0.0271(5) 0.0288(5) 0.0504(8) 0.0063(5) 0.0155(5) -0.0067(4)
C15 0.0353(6) 0.0221(5) 0.0377(6) 0.0006(4) 0.0103(5) -0.0091(4)
C16 0.0433(7) 0.0194(5) 0.0454(8) 0.0047(5) 0.0154(6) 0.0012(5)
C17 0.0499(8) 0.0294(6) 0.0391(7) 0.0152(5) 0.0157(6) 0.0009(5)
C18 0.0469(8) 0.0356(6) 0.0458(7) 0.0061(6) 0.0283(7) -0.0070(6)
C19 0.0276(6) 0.0403(7) 0.0412(7) -0.0065(6) -0.0077(5) 0.0095(5)
C20 0.0191(5) 0.0454(7) 0.0281(5) -0.0083(5) 0.0029(4) -0.0068(5)
C21 0.0250(5) 0.0301(6) 0.0335(6) -0.0071(5) 0.0008(5) -0.0026(4)
C22 0.0409(7) 0.0532(8) 0.0298(6) -0.0188(6) 0.0136(5) -0.0088(6)
C23 0.0543(9) 0.0513(9) 0.0199(5) 0.0064(5) -0.0052(6) -0.0092(7)

loop_
_atom_type_symbol
_atom_type_description
_atom_type_scat_dispersion_real
_atom_type_scat_dispersion_imag
_atom_type_scat_source
C C 0.0033 0.0016 'International Tables Vol C Tables 4.2.6.8 and 6.1.1.4'
H H 0.0000 0.0000 'International Tables Vol C Tables 4.2.6.8 and 6.1.1.4'
N N 0.0061 0.0033 'International Tables Vol C Tables 4.2.6.8 and 6.1.1.4'
Si Si 0.0817 0.0704 'International Tables Vol C Tables 4.2.6.8 and 6.1.1.4'
Ti Ti 0.2776 0.4457 'International Tables Vol C Tables 4.2.6.8 and 6.1.1.4'

loop_
_geom_angle_atom_site_label_1
_geom_angle_atom_site_label_2
_geom_angle_atom_site_label_3
_geom_angle
N2 Ti1 N1 61.17(4)
N2 Ti1 C16 128.10(5)
N1 Ti1 C16 94.36(4)
N2 Ti1 C22 97.00(7)
N1 Ti1 C22 129.85(6)
C16 Ti1 C22 129.96(6)
N2 Ti1 C19 132.54(5)
N1 Ti1 C19 103.35(6)
C16 Ti1 C19 95.65(5)
C22 Ti1 C19 56.79(6)
N2 Ti1 C23 130.69(5)
N1 Ti1 C23 136.18(6)
C16 Ti1 C23 99.31(5)
C22 Ti1 C23 33.90(6)
C19 Ti1 C23 34.21(6)
N2 Ti1 C17 137.60(6)
N1 Ti1 C17 128.55(5)
C16 Ti1 C17 34.23(6)
C22 Ti1 C17 98.69(8)
C19 Ti1 C17 88.41(6)
C23 Ti1 C17 74.77(6)
N2 Ti1 C15 94.11(7)
N1 Ti1 C15 79.02(5)
C16 Ti1 C15 34.17(5)
C22 Ti1 C15 150.77(5)
C19 Ti1 C15 128.76(5)
C23 Ti1 C15 130.55(5)
C17 Ti1 C15 56.34(7)
N2 Ti1 C18 105.61(7)
N1 Ti1 C18 133.43(5)
C16 Ti1 C18 57.07(6)
C22 Ti1 C18 94.42(7)
C19 Ti1 C18 114.45(7)
C23 Ti1 C18 87.80(8)
C17 Ti1 C18 34.16(6)
C15 Ti1 C18 56.48(7)
N2 Ti1 C21 79.58(6)
N1 Ti1 C21 95.64(5)
C16 Ti1 C21 151.75(5)
C22 Ti1 C21 34.22(5)
C19 Ti1 C21 56.32(5)
C23 Ti1 C21 56.23(5)
C17 Ti1 C21 130.30(6)
C15 Ti1 C21 173.22(4)
C18 Ti1 C21 127.44(6)
N2 Ti1 C20 99.14(6)
N1 Ti1 C20 81.54(4)
C16 Ti1 C20 123.25(5)
C22 Ti1 C20 56.42(5)
C19 Ti1 C20 33.89(6)
C23 Ti1 C20 56.20(6)
C17 Ti1 C20 122.30(5)
C15 Ti1 C20 147.38(5)
C18 Ti1 C20 144.00(6)
C21 Ti1 C20 33.57(4)
N2 Ti1 C14 82.05(6)
N1 Ti1 C14 100.59(5)
C16 Ti1 C14 56.69(5)
C22 Ti1 C14 121.75(6)
C19 Ti1 C14 144.64(6)
C23 Ti1 C14 121.70(6)
C17 Ti1 C14 56.26(5)
C15 Ti1 C14 33.84(5)
C18 Ti1 C14 33.89(6)
C21 Ti1 C14 145.61(5)
C20 Ti1 C14 177.87(5)
N1 Si1 C2 109.41(7)
N1 Si1 C4 116.53(7)
C2 Si1 C4 104.88(9)
N1 Si1 C3 111.73(7)
C2 Si1 C3 105.45(8)
C4 Si1 C3 108.08(9)
N2 Si2 C7 116.53(7)
N2 Si2 C6 111.97(7)
C7 Si2 C6 107.91(8)
N2 Si2 C5 107.99(7)
C7 Si2 C5 106.26(10)
C6 Si2 C5 105.47(9)
N3 Si3 C8 109.16(7)
N3 Si3 C10 111.13(7)
C8 Si3 C10 110.68(9)
N3 Si3 C9 114.14(7)
C8 Si3 C9 106.68(8)
C10 Si3 C9 104.91(9)
N3 Si4 C13 109.18(6)
N3 Si4 C12 114.10(8)
C13 Si4 C12 107.50(7)
N3 Si4 C11 111.31(6)
C13 Si4 C11 109.97(9)
C12 Si4 C11 104.62(7)
C1 N1 Si1 137.25(8)
C1 N1 Ti1 92.22(6)
Si1 N1 Ti1 130.33(5)
C1 N2 Si2 136.60(7)
C1 N2 Ti1 92.26(7)
Si2 N2 Ti1 130.86(6)
C1 N3 Si4 118.82(7)
C1 N3 Si3 118.28(7)
Si4 N3 Si3 122.89(6)
N1 C1 N2 114.34(9)
N1 C1 N3 122.70(9)
N2 C1 N3 122.96(9)
N1 C1 Ti1 57.23(5)
N2 C1 Ti1 57.11(6)
N3 C1 Ti1 178.96(7)
Si1 C2 H2A 109.5
Si1 C2 H2B 109.5
H2A C2 H2B 109.5
Si1 C2 H2C 109.5
H2A C2 H2C 109.5
H2B C2 H2C 109.5
Si1 C3 H3A 109.5
Si1 C3 H3B 109.5
H3A C3 H3B 109.5
Si1 C3 H3C 109.5
H3A C3 H3C 109.5
H3B C3 H3C 109.5
Si1 C4 H4A 109.5
Si1 C4 H4B 109.5
H4A C4 H4B 109.5
Si1 C4 H4C 109.5
H4A C4 H4C 109.5
H4B C4 H4C 109.5
Si2 C5 H5A 109.5
Si2 C5 H5B 109.5
H5A C5 H5B 109.5
Si2 C5 H5C 109.5
H5A C5 H5C 109.5
H5B C5 H5C 109.5
Si2 C6 H6A 109.5
Si2 C6 H6B 109.5
H6A C6 H6B 109.5
Si2 C6 H6C 109.5
H6A C6 H6C 109.5
H6B C6 H6C 109.5
Si2 C7 H7A 109.5
Si2 C7 H7B 109.5
H7A C7 H7B 109.5
Si2 C7 H7C 109.5
H7A C7 H7C 109.5
H7B C7 H7C 109.5
Si3 C8 H8A 109.5
Si3 C8 H8B 109.5
H8A C8 H8B 109.5
Si3 C8 H8C 109.5
H8A C8 H8C 109.5
H8B C8 H8C 109.5
Si3 C9 H9A 109.5
Si3 C9 H9B 109.5
H9A C9 H9B 109.5
Si3 C9 H9C 109.5
H9A C9 H9C 109.5
H9B C9 H9C 109.5
Si3 C10 H10A 109.5
Si3 C10 H10B 109.5
H10A C10 H10B 109.5
Si3 C10 H10C 109.5
H10A C10 H10C 109.5
H10B C10 H10C 109.5
Si4 C11 H11A 109.5
Si4 C11 H11B 109.5
H11A C11 H11B 109.5
Si4 C11 H11C 109.5
H11A C11 H11C 109.5
H11B C11 H11C 109.5
Si4 C12 H12A 109.5
Si4 C12 H12B 109.5
H12A C12 H12B 109.5
Si4 C12 H12C 109.5
H12A C12 H12C 109.5
H12B C12 H12C 109.5
Si4 C13 H13A 109.5
Si4 C13 H13B 109.5
H13A C13 H13B 109.5
Si4 C13 H13C 109.5
H13A C13 H13C 109.5
H13B C13 H13C 109.5
C15 C14 C18 108.25(13)
C15 C14 Ti1 72.63(8)
C18 C14 Ti1 72.61(8)
C15 C14 H14 125.7
C18 C14 H14 125.7
Ti1 C14 H14 125.7
C14 C15 C16 108.41(14)
C14 C15 Ti1 73.53(9)
C16 C15 Ti1 72.12(8)
C14 C15 H15 125.6
C16 C15 H15 125.6
Ti1 C15 H15 125.6
C15 C16 C17 107.37(14)
C15 C16 Ti1 73.71(7)
C17 C16 Ti1 73.50(7)
C15 C16 H16 126.0
C17 C16 H16 126.0
Ti1 C16 H16 126.0
C16 C17 C18 108.49(13)
C16 C17 Ti1 72.28(8)
C18 C17 Ti1 73.11(8)
C16 C17 H17 125.6
C18 C17 H17 125.6
Ti1 C17 H17 125.6
C14 C18 C17 107.45(13)
C14 C18 Ti1 73.50(8)
C17 C18 Ti1 72.73(9)
C14 C18 H18 126.0
C17 C18 H18 126.0
Ti1 C18 H18 126.0
C20 C19 C23 107.57(13)
C20 C19 Ti1 74.01(7)
C23 C19 Ti1 73.13(10)
C20 C19 H19 125.9
C23 C19 H19 125.9
Ti1 C19 H19 125.9
C21 C20 C19 108.38(13)
C21 C20 Ti1 73.08(9)
C19 C20 Ti1 72.10(8)
C21 C20 H20 125.7
C19 C20 H20 125.7
Ti1 C20 H20 125.7
C20 C21 C22 108.07(13)
C20 C21 Ti1 73.35(9)
C22 C21 Ti1 72.07(9)
C20 C21 H21 125.8
C22 C21 H21 125.8
Ti1 C21 H21 125.8
C23 C22 C21 107.57(13)
C23 C22 Ti1 73.30(9)
C21 C22 Ti1 73.71(9)
C23 C22 H22 125.9
C21 C22 H22 125.9
Ti1 C22 H22 125.9
C22 C23 C19 108.38(13)
C22 C23 Ti1 72.80(8)
C19 C23 Ti1 72.66(9)
C22 C23 H23 125.6
C19 C23 H23 125.6
Ti1 C23 H23 125.6

loop_
_geom_bond_atom_site_label_1
_geom_bond_atom_site_label_2
_geom_bond_distance
Ti1 N2 2.1927(13)
Ti1 N1 2.1956(18)
Ti1 C16 2.390(2)
Ti1 C22 2.3939(18)
Ti1 C19 2.394(2)
Ti1 C23 2.400(2)
Ti1 C17 2.4052(18)
Ti1 C15 2.4100(17)
Ti1 C18 2.4102(17)
Ti1 C21 2.4152(18)
Ti1 C20 2.4186(19)
Ti1 C14 2.4216(19)
Si1 N1 1.7369(11)
Si1 C2 1.8629(17)
Si1 C4 1.8642(17)
Si1 C3 1.8758(18)
Si2 N2 1.7364(12)
Si2 C7 1.8651(17)
Si2 C6 1.8742(17)
Si2 C5 1.8745(18)
Si3 N3 1.7623(12)
Si3 C8 1.8639(15)
Si3 C10 1.8720(16)
Si3 C9 1.8775(16)
Si4 N3 1.7592(13)
Si4 C13 1.8645(17)
Si4 C12 1.8666(18)
Si4 C11 1.877(2)
N1 C1 1.3270(14)
N2 C1 1.3302(14)
N3 C1 1.4499(15)
C2 H2A 0.9800
C2 H2B 0.9800
C2 H2C 0.9800
C3 H3A 0.9800
C3 H3B 0.9800
C3 H3C 0.9800
C4 H4A 0.9800
C4 H4B 0.9800
C4 H4C 0.9800
C5 H5A 0.9800
C5 H5B 0.9800
C5 H5C 0.9800
C6 H6A 0.9800
C6 H6B 0.9800
C6 H6C 0.9800
C7 H7A 0.9800
C7 H7B 0.9800
C7 H7C 0.9800
C8 H8A 0.9800
C8 H8B 0.9800
C8 H8C 0.9800
C9 H9A 0.9800
C9 H9B 0.9800
C9 H9C 0.9800
C10 H10A 0.9800
C10 H10B 0.9800
C10 H10C 0.9800
C11 H11A 0.9800
C11 H11B 0.9800
C11 H11C 0.9800
C12 H12A 0.9800
C12 H12B 0.9800
C12 H12C 0.9800
C13 H13A 0.9800
C13 H13B 0.9800
C13 H13C 0.9800
C14 C15 1.406(2)
C14 C18 1.408(2)
C14 H14 1.0000
C15 C16 1.410(2)
C15 H15 1.0000
C16 C17 1.411(2)
C16 H16 1.0000
C17 C18 1.414(2)
C17 H17 1.0000
C18 H18 1.0000
C19 C20 1.403(2)
C19 C23 1.410(3)
C19 H19 1.0000
C20 C21 1.396(2)
C20 H20 1.0000
C21 C22 1.415(2)
C21 H21 1.0000
C22 C23 1.398(3)
C22 H22 1.0000
C23 H23 1.0000

loop_
_geom_torsion_atom_site_label_1
_geom_torsion_atom_site_label_2
_geom_torsion_atom_site_label_3
_geom_torsion_atom_site_label_4
_geom_torsion
C2 Si1 N1 C1 -148.81(11)
C4 Si1 N1 C1 -30.11(12)
C3 Si1 N1 C1 94.80(12)
C2 Si1 N1 Ti1 37.71(9)
C4 Si1 N1 Ti1 156.42(7)
C3 Si1 N1 Ti1 -78.68(9)
N2 Ti1 N1 C1 0.47(5)
C16 Ti1 N1 C1 -131.16(7)
C22 Ti1 N1 C1 74.32(9)
C19 Ti1 N1 C1 131.97(7)
C23 Ti1 N1 C1 120.55(9)
C17 Ti1 N1 C1 -129.26(8)
C15 Ti1 N1 C1 -100.49(8)
C18 Ti1 N1 C1 -83.89(10)
C21 Ti1 N1 C1 75.29(8)
C20 Ti1 N1 C1 105.84(8)
C14 Ti1 N1 C1 -74.25(8)
N2 Ti1 N1 Si1 176.05(7)
C16 Ti1 N1 Si1 44.41(8)
C22 Ti1 N1 Si1 -110.11(9)
C19 Ti1 N1 Si1 -52.46(8)
C23 Ti1 N1 Si1 -63.88(10)
C17 Ti1 N1 Si1 46.32(9)
C15 Ti1 N1 Si1 75.09(9)
C18 Ti1 N1 Si1 91.69(10)
C21 Ti1 N1 Si1 -109.14(8)
C20 Ti1 N1 Si1 -78.58(8)
C14 Ti1 N1 Si1 101.32(8)
C7 Si2 N2 C1 -37.38(13)
C6 Si2 N2 C1 87.52(12)
C5 Si2 N2 C1 -156.80(11)
C7 Si2 N2 Ti1 150.36(8)
C6 Si2 N2 Ti1 -84.74(9)
C5 Si2 N2 Ti1 30.94(9)
N1 Ti1 N2 C1 -0.47(5)
C16 Ti1 N2 C1 70.79(9)
C22 Ti1 N2 C1 -132.48(7)
C19 Ti1 N2 C1 -82.00(9)
C23 Ti1 N2 C1 -128.27(8)
C17 Ti1 N2 C1 116.40(8)
C15 Ti1 N2 C1 74.61(7)
C18 Ti1 N2 C1 130.91(7)
C21 Ti1 N2 C1 -102.90(7)
C20 Ti1 N2 C1 -75.49(7)
C14 Ti1 N2 C1 106.31(7)
N1 Ti1 N2 Si2 174.22(7)
C16 Ti1 N2 Si2 -114.52(8)
C22 Ti1 N2 Si2 42.20(8)
C19 Ti1 N2 Si2 92.69(9)
C23 Ti1 N2 Si2 46.41(10)
C17 Ti1 N2 Si2 -68.91(9)
C15 Ti1 N2 Si2 -110.71(8)
C18 Ti1 N2 Si2 -54.40(8)
C21 Ti1 N2 Si2 71.78(8)
C20 Ti1 N2 Si2 99.20(7)
C14 Ti1 N2 Si2 -79.01(7)
C13 Si4 N3 C1 -16.35(9)
C12 Si4 N3 C1 103.94(10)
C11 Si4 N3 C1 -137.94(10)
C13 Si4 N3 Si3 164.59(7)
C12 Si4 N3 Si3 -75.13(9)
C11 Si4 N3 Si3 42.99(10)
C8 Si3 N3 C1 -21.15(9)
C10 Si3 N3 C1 -143.50(9)
C9 Si3 N3 C1 98.11(10)
C8 Si3 N3 Si4 157.92(7)
C10 Si3 N3 Si4 35.57(9)
C9 Si3 N3 Si4 -82.82(9)
Si1 N1 C1 N2 -175.77(8)
Ti1 N1 C1 N2 -0.75(8)
Si1 N1 C1 N3 3.73(15)
Ti1 N1 C1 N3 178.76(8)
Si1 N1 C1 Ti1 -175.03(11)
Si2 N2 C1 N1 -173.40(8)
Ti1 N2 C1 N1 0.75(8)
Si2 N2 C1 N3 7.09(15)
Ti1 N2 C1 N3 -178.76(8)
Si2 N2 C1 Ti1 -174.15(11)
Si4 N3 C1 N1 92.86(11)
Si3 N3 C1 N1 -88.03(11)
Si4 N3 C1 N2 -87.68(11)
Si3 N3 C1 N2 91.43(11)
Si4 N3 C1 Ti1 179(100)
Si3 N3 C1 Ti1 -2(4)
N2 Ti1 C1 N1 -179.19(9)
C16 Ti1 C1 N1 54.95(8)
C22 Ti1 C1 N1 -124.31(7)
C19 Ti1 C1 N1 -58.52(8)
C23 Ti1 C1 N1 -96.09(11)
C17 Ti1 C1 N1 79.75(10)
C15 Ti1 C1 N1 75.44(8)
C18 Ti1 C1 N1 119.95(8)
C21 Ti1 C1 N1 -105.54(8)
C20 Ti1 C1 N1 -72.10(8)
C14 Ti1 C1 N1 108.86(8)
N1 Ti1 C1 N2 179.19(9)
C16 Ti1 C1 N2 -125.86(8)
C22 Ti1 C1 N2 54.88(8)
C19 Ti1 C1 N2 120.67(8)
C23 Ti1 C1 N2 83.10(11)
C17 Ti1 C1 N2 -101.06(10)
C15 Ti1 C1 N2 -105.37(8)
C18 Ti1 C1 N2 -60.86(8)
C21 Ti1 C1 N2 73.66(8)
C20 Ti1 C1 N2 107.09(8)
C14 Ti1 C1 N2 -71.95(8)
N2 Ti1 C1 N3 94(4)
N1 Ti1 C1 N3 -87(4)
C16 Ti1 C1 N3 -32(4)
C22 Ti1 C1 N3 149(4)
C19 Ti1 C1 N3 -145(4)
C23 Ti1 C1 N3 177(100)
C17 Ti1 C1 N3 -7(4)
C15 Ti1 C1 N3 -11(4)
C18 Ti1 C1 N3 33(4)
C21 Ti1 C1 N3 168(4)
C20 Ti1 C1 N3 -159(4)
C14 Ti1 C1 N3 22(4)
N2 Ti1 C14 C15 -109.76(9)
N1 Ti1 C14 C15 -51.19(9)
C16 Ti1 C14 C15 37.08(8)
C22 Ti1 C14 C15 156.90(8)
C19 Ti1 C14 C15 80.84(13)
C23 Ti1 C14 C15 116.81(10)
C17 Ti1 C14 C15 78.42(10)
C18 Ti1 C14 C15 116.22(13)
C21 Ti1 C14 C15 -167.94(8)
C20 Ti1 C14 C15 126.3(13)
N2 Ti1 C14 C18 134.02(9)
N1 Ti1 C14 C18 -167.41(8)
C16 Ti1 C14 C18 -79.14(9)
C22 Ti1 C14 C18 40.68(11)
C19 Ti1 C14 C18 -35.38(13)
C23 Ti1 C14 C18 0.59(11)
C17 Ti1 C14 C18 -37.81(9)
C15 Ti1 C14 C18 -116.22(13)
C21 Ti1 C14 C18 75.84(12)
C20 Ti1 C14 C18 10.1(13)
C18 C14 C15 C16 0.19(14)
Ti1 C14 C15 C16 -64.16(9)
C18 C14 C15 Ti1 64.35(10)
N2 Ti1 C15 C14 69.15(9)
N1 Ti1 C15 C14 128.72(8)
C16 Ti1 C15 C14 -116.20(13)
C22 Ti1 C15 C14 -43.10(14)
C19 Ti1 C15 C14 -132.89(9)
C23 Ti1 C15 C14 -88.03(11)
C17 Ti1 C15 C14 -78.17(10)
C18 Ti1 C15 C14 -36.87(8)
C21 Ti1 C15 C14 90.4(4)
C20 Ti1 C15 C14 -176.81(9)
N2 Ti1 C15 C16 -174.65(8)
N1 Ti1 C15 C16 -115.08(9)
C22 Ti1 C15 C16 73.10(15)
C19 Ti1 C15 C16 -16.69(12)
C23 Ti1 C15 C16 28.17(12)
C17 Ti1 C15 C16 38.03(9)
C18 Ti1 C15 C16 79.33(10)
C21 Ti1 C15 C16 -153.4(4)
C20 Ti1 C15 C16 -60.61(13)
C14 Ti1 C15 C16 116.20(13)
C14 C15 C16 C17 -1.25(14)
Ti1 C15 C16 C17 -66.33(9)
C14 C15 C16 Ti1 65.08(9)
N2 Ti1 C16 C15 6.78(10)
N1 Ti1 C16 C15 63.09(9)
C22 Ti1 C16 C15 -142.44(9)
C19 Ti1 C16 C15 166.99(9)
C23 Ti1 C16 C15 -158.68(9)
C17 Ti1 C16 C15 -114.26(14)
C18 Ti1 C16 C15 -77.45(11)
C21 Ti1 C16 C15 173.60(9)
C20 Ti1 C16 C15 145.83(8)
C14 Ti1 C16 C15 -36.72(9)
N2 Ti1 C16 C17 121.04(10)
N1 Ti1 C16 C17 177.35(9)
C22 Ti1 C16 C17 -28.17(12)
C19 Ti1 C16 C17 -78.74(10)
C23 Ti1 C16 C17 -44.42(11)
C15 Ti1 C16 C17 114.26(14)
C18 Ti1 C16 C17 36.81(9)
C21 Ti1 C16 C17 -72.14(15)
C20 Ti1 C16 C17 -99.91(10)
C14 Ti1 C16 C17 77.54(10)
C15 C16 C17 C18 1.84(15)
Ti1 C16 C17 C18 -64.63(10)
C15 C16 C17 Ti1 66.47(9)
N2 Ti1 C17 C16 -90.98(10)
N1 Ti1 C17 C16 -3.38(11)
C22 Ti1 C17 C16 158.53(9)
C19 Ti1 C17 C16 102.48(10)
C23 Ti1 C17 C16 134.29(11)
C15 Ti1 C17 C16 -37.97(9)
C18 Ti1 C17 C16 -116.42(14)
C21 Ti1 C17 C16 143.80(9)
C20 Ti1 C17 C16 102.95(10)
C14 Ti1 C17 C16 -78.92(10)
N2 Ti1 C17 C18 25.44(12)
N1 Ti1 C17 C18 113.04(9)
C16 Ti1 C17 C18 116.42(14)
C22 Ti1 C17 C18 -85.06(10)
C19 Ti1 C17 C18 -141.10(10)
C23 Ti1 C17 C18 -109.29(11)
C15 Ti1 C17 C18 78.45(11)
C21 Ti1 C17 C18 -99.78(11)
C20 Ti1 C17 C18 -140.63(9)
C14 Ti1 C17 C18 37.50(9)
C15 C14 C18 C17 0.95(14)
Ti1 C14 C18 C17 65.31(11)
C15 C14 C18 Ti1 -64.36(10)
C16 C17 C18 C14 -1.73(15)
Ti1 C17 C18 C14 -65.82(9)
C16 C17 C18 Ti1 64.09(10)
N2 Ti1 C18 C14 -47.68(9)
N1 Ti1 C18 C14 17.16(11)
C16 Ti1 C18 C14 77.93(9)
C22 Ti1 C18 C14 -146.23(9)
C19 Ti1 C18 C14 158.40(8)
C23 Ti1 C18 C14 -179.50(9)
C17 Ti1 C18 C14 114.81(13)
C15 Ti1 C18 C14 36.82(8)
C21 Ti1 C18 C14 -136.38(9)
C20 Ti1 C18 C14 -179.36(8)
N2 Ti1 C18 C17 -162.49(9)
N1 Ti1 C18 C17 -97.65(10)
C16 Ti1 C18 C17 -36.88(9)
C22 Ti1 C18 C17 98.96(10)
C19 Ti1 C18 C17 43.59(11)
C23 Ti1 C18 C17 65.69(10)
C15 Ti1 C18 C17 -77.99(10)
C21 Ti1 C18 C17 108.81(10)
C20 Ti1 C18 C17 65.83(13)
C14 Ti1 C18 C17 -114.81(13)
N2 Ti1 C19 C20 11.58(11)
N1 Ti1 C19 C20 -51.36(9)
C16 Ti1 C19 C20 -147.22(9)
C22 Ti1 C19 C20 77.82(10)
C23 Ti1 C19 C20 114.53(13)
C17 Ti1 C19 C20 179.28(9)
C15 Ti1 C19 C20 -137.89(8)
C18 Ti1 C19 C20 156.49(8)
C21 Ti1 C19 C20 36.53(8)
C14 Ti1 C19 C20 177.27(8)
N2 Ti1 C19 C23 -102.95(10)
N1 Ti1 C19 C23 -165.89(9)
C16 Ti1 C19 C23 98.25(10)
C22 Ti1 C19 C23 -36.71(9)
C17 Ti1 C19 C23 64.76(10)
C15 Ti1 C19 C23 107.58(10)
C18 Ti1 C19 C23 41.97(11)
C21 Ti1 C19 C23 -78.00(10)
C20 Ti1 C19 C23 -114.53(13)
C14 Ti1 C19 C23 62.74(13)
C23 C19 C20 C21 1.39(15)
Ti1 C19 C20 C21 -64.56(10)
C23 C19 C20 Ti1 65.95(11)
N2 Ti1 C20 C21 -54.99(9)
N1 Ti1 C20 C21 -113.81(8)
C16 Ti1 C20 C21 156.50(8)
C22 Ti1 C20 C21 37.38(8)
C19 Ti1 C20 C21 116.39(13)
C23 Ti1 C20 C21 78.40(10)
C17 Ti1 C20 C21 115.55(10)
C15 Ti1 C20 C21 -167.68(8)
C18 Ti1 C20 C21 78.24(12)
C14 Ti1 C20 C21 68.7(13)
N2 Ti1 C20 C19 -171.38(8)
N1 Ti1 C20 C19 129.80(9)
C16 Ti1 C20 C19 40.11(11)
C22 Ti1 C20 C19 -79.01(11)
C23 Ti1 C20 C19 -37.99(9)
C17 Ti1 C20 C19 -0.85(11)
C15 Ti1 C20 C19 75.92(13)
C18 Ti1 C20 C19 -38.15(13)
C21 Ti1 C20 C19 -116.39(13)
C14 Ti1 C20 C19 -47.7(13)
C19 C20 C21 C22 -0.25(14)
Ti1 C20 C21 C22 -64.18(10)
C19 C20 C21 Ti1 63.93(10)
N2 Ti1 C21 C20 124.69(9)
N1 Ti1 C21 C20 65.41(8)
C16 Ti1 C21 C20 -44.79(15)
C22 Ti1 C21 C20 -115.92(12)
C19 Ti1 C21 C20 -36.89(9)
C23 Ti1 C21 C20 -78.32(10)
C17 Ti1 C21 C20 -89.37(10)
C15 Ti1 C21 C20 103.2(4)
C18 Ti1 C21 C20 -133.56(9)
C14 Ti1 C21 C20 -176.48(8)
N2 Ti1 C21 C22 -119.40(10)
N1 Ti1 C21 C22 -178.67(9)
C16 Ti1 C21 C22 71.12(14)
C19 Ti1 C21 C22 79.02(10)
C23 Ti1 C21 C22 37.60(10)
C17 Ti1 C21 C22 26.54(11)
C15 Ti1 C21 C22 -140.9(4)
C18 Ti1 C21 C22 -17.64(11)
C20 Ti1 C21 C22 115.92(12)
C14 Ti1 C21 C22 -60.56(12)
C20 C21 C22 C23 -0.99(15)
Ti1 C21 C22 C23 -66.01(11)
C20 C21 C22 Ti1 65.02(10)
N2 Ti1 C22 C23 174.27(10)
N1 Ti1 C22 C23 116.30(11)
C16 Ti1 C22 C23 -29.67(13)
C19 Ti1 C22 C23 37.06(10)
C17 Ti1 C22 C23 -45.26(11)
C15 Ti1 C22 C23 -74.19(15)
C18 Ti1 C22 C23 -79.39(12)
C21 Ti1 C22 C23 114.58(14)
C20 Ti1 C22 C23 77.93(11)
C14 Ti1 C22 C23 -100.77(11)
N2 Ti1 C22 C21 59.69(10)
N1 Ti1 C22 C21 1.72(11)
C16 Ti1 C22 C21 -144.25(9)
C19 Ti1 C22 C21 -77.51(10)
C23 Ti1 C22 C21 -114.58(14)
C17 Ti1 C22 C21 -159.83(9)
C15 Ti1 C22 C21 171.23(9)
C18 Ti1 C22 C21 166.03(9)
C20 Ti1 C22 C21 -36.65(8)
C14 Ti1 C22 C21 144.65(8)
C21 C22 C23 C19 1.85(16)
Ti1 C22 C23 C19 -64.43(11)
C21 C22 C23 Ti1 66.29(11)
C20 C19 C23 C22 -2.01(16)
Ti1 C19 C23 C22 64.53(11)
C20 C19 C23 Ti1 -66.54(9)
N2 Ti1 C23 C22 -7.51(13)
N1 Ti1 C23 C22 -96.22(12)
C16 Ti1 C23 C22 157.39(10)
C19 Ti1 C23 C22 -116.25(14)
C17 Ti1 C23 C22 133.31(11)
C15 Ti1 C23 C22 141.80(9)
C18 Ti1 C23 C22 101.28(11)
C21 Ti1 C23 C22 -37.97(9)
C20 Ti1 C23 C22 -78.63(11)
C14 Ti1 C23 C22 100.95(11)
N2 Ti1 C23 C19 108.74(10)
N1 Ti1 C23 C19 20.03(13)
C16 Ti1 C23 C19 -86.36(10)
C22 Ti1 C23 C19 116.25(14)
C17 Ti1 C23 C19 -110.44(10)
C15 Ti1 C23 C19 -101.94(10)
C18 Ti1 C23 C19 -142.47(10)
C21 Ti1 C23 C19 78.29(10)
C20 Ti1 C23 C19 37.63(9)
C14 Ti1 C23 C19 -142.80(9)
